data_4306647
loop_
_publ_author_name
'Geoffrey H. Spikes'
'Carsten Milsmann'
'Eckhard Bill'
'Thomas Weyherm\"uller'
'Karl Wieghardt'

_publ_section_title
;
One- and Two-Electron Reduced 1,2-Diketone Ligands in [ZnII(L.)2(Et2O)],
[CoII(L.)2(Et2O)], and Na2(Et2O)4[CoII(LRed)2]
;
_journal_name_full 'Inorganic Chemistry'
_journal_page_first 11745
_journal_page_last 11754
_journal_paper_doi 10.1021/ic801470p
_journal_volume 47
_journal_year 2008
_chemical_formula_sum 'C56 H78 O5 Zn'
_chemical_formula_weight 896.55
_chemical_name_systematic
; 
 ? 
;
_space_group_IT_number 14
_symmetry_cell_setting monoclinic
_symmetry_space_group_name_Hall '-P 2ybc'
_symmetry_space_group_name_H-M 'P 1 21/c 1'
_atom_sites_solution_hydrogens geom
_atom_sites_solution_primary direct
_atom_sites_solution_secondary difmap
_audit_creation_method SHELXL-97
_cell_angle_alpha 90.00
_cell_angle_beta 98.350(2)
_cell_angle_gamma 90.00
_cell_formula_units_Z 4
_cell_length_a 17.037(2)
_cell_length_b 14.7796(13)
_cell_length_c 20.370(2)
_cell_measurement_temperature 100(2)
_cell_volume 5074.8(9)
_computing_cell_refinement 'Bruker SAINT 7.34A'
_computing_data_collection 'Bruker SAINT 7.34A'
_computing_data_reduction 'Bruker SAINT 7.34A'
_computing_structure_refinement 'SHELXL-97 (Sheldrick, 1997)'
_computing_structure_solution 'SHELXS-97 (Sheldrick, 1990)'
_diffrn_ambient_temperature 100(2)
_diffrn_measured_fraction_theta_full 0.999
_diffrn_measured_fraction_theta_max 0.999
_diffrn_measurement_device_type 'Bruker APEX2'
_diffrn_radiation_monochromator graphite
_diffrn_radiation_source 'rotating anode, Multi-Layer Optics'
_diffrn_radiation_type MoK\a
_diffrn_radiation_wavelength 0.71073
_diffrn_reflns_av_R_equivalents 0.0413
_diffrn_reflns_av_sigmaI/netI 0.0190
_diffrn_reflns_limit_h_max 25
_diffrn_reflns_limit_h_min -25
_diffrn_reflns_limit_k_max 22
_diffrn_reflns_limit_k_min -22
_diffrn_reflns_limit_l_max 30
_diffrn_reflns_limit_l_min -30
_diffrn_reflns_number 206811
_diffrn_reflns_theta_full 32.50
_diffrn_reflns_theta_max 32.50
_diffrn_reflns_theta_min 1.83
_exptl_absorpt_coefficient_mu 0.529
_exptl_absorpt_correction_T_max 0.9589
_exptl_absorpt_correction_T_min 0.9392
_exptl_absorpt_correction_type multi-scan
_exptl_absorpt_process_details 'Bruker SADABS 2008/1'
_exptl_crystal_colour orange-brown
_exptl_crystal_density_diffrn 1.173
_exptl_crystal_density_method 'not measured'
_exptl_crystal_description 'transparent parallelepiped'
_exptl_crystal_F_000 1936
_exptl_crystal_size_max 0.12
_exptl_crystal_size_mid 0.12
_exptl_crystal_size_min 0.08
_refine_diff_density_max 0.843
_refine_diff_density_min -0.509
_refine_diff_density_rms 0.057
_refine_ls_extinction_method none
_refine_ls_goodness_of_fit_ref 1.077
_refine_ls_hydrogen_treatment constr
_refine_ls_matrix_type full
_refine_ls_number_parameters 591
_refine_ls_number_reflns 18352
_refine_ls_number_restraints 8
_refine_ls_restrained_S_all 1.078
_refine_ls_R_factor_all 0.0460
_refine_ls_R_factor_gt 0.0339
_refine_ls_shift/su_max 0.004
_refine_ls_shift/su_mean 0.000
_refine_ls_structure_factor_coef Fsqd
_refine_ls_weighting_details 'calc w=1/[\s^2^(Fo^2^)+(0.0477P)^2^+2.0071P] where P=(Fo^2^+2Fc^2^)/3'
_refine_ls_weighting_scheme calc
_refine_ls_wR_factor_gt 0.0897
_refine_ls_wR_factor_ref 0.1006
_reflns_number_gt 15271
_reflns_number_total 18352
_reflns_threshold_expression >2sigma(I)
_cod_data_source_file ic801470p_si_002_1.cif
_cod_data_source_block 1
_cod_depositor_comments
;
The following automatic conversions were performed:
'_exptl_absorpt_correction_type' value 'Multi-Scan' changed to
'multi-scan' according to
'/home/saulius/struct/CIF-dictionaries/cif_core.dic' dictionary named
'cif_core.dic' version 2.4.1 from 2010-06-29.

Automatic conversion script
Id: cif_fix_enum 1527 2010-12-29 10:47:43Z saulius 
;
_cod_database_code 4306647

loop_
_symmetry_equiv_pos_as_xyz
'x, y, z'
'-x, y+1/2, -z+1/2'
'-x, -y, -z'
'x, -y-1/2, z-1/2'

loop_
_atom_site_label
_atom_site_type_symbol
_atom_site_fract_x
_atom_site_fract_y
_atom_site_fract_z
_atom_site_U_iso_or_equiv
_atom_site_adp_type
_atom_site_occupancy
_atom_site_symmetry_multiplicity
_atom_site_calc_flag
_atom_site_refinement_flags
_atom_site_disorder_assembly
_atom_site_disorder_group
Zn1 Zn 0.258706(7) 0.503561(7) 0.280554(6) 0.01425(3) Uani 1 1 d D . .
O1 O 0.24885(4) 0.62782(5) 0.24525(4) 0.01586(13) Uani 1 1 d . A .
O2 O 0.13824(5) 0.51878(5) 0.27485(4) 0.01751(14) Uani 1 1 d . A .
C1 C 0.17612(5) 0.65412(6) 0.23129(5) 0.01315(15) Uani 1 1 d . . .
C2 C 0.11546(5) 0.59561(6) 0.24991(5) 0.01329(15) Uani 1 1 d . A .
C3 C 0.03042(5) 0.62050(6) 0.24955(5) 0.01384(16) Uani 1 1 d . . .
C4 C 0.00245(6) 0.62259(7) 0.31168(5) 0.01594(17) Uani 1 1 d . A .
C5 C -0.07723(6) 0.64169(8) 0.31336(6) 0.02025(19) Uani 1 1 d . . .
H5 H -0.0964 0.6432 0.3549 0.024 Uiso 1 1 calc R A .
C6 C -0.12937(6) 0.65857(8) 0.25580(6) 0.0224(2) Uani 1 1 d . A .
H6 H -0.1836 0.6715 0.2579 0.027 Uiso 1 1 calc R . .
C7 C -0.10167(6) 0.65633(8) 0.19527(6) 0.02007(19) Uani 1 1 d . . .
H7 H -0.1374 0.6679 0.1559 0.024 Uiso 1 1 calc R A .
C8 C -0.02208(6) 0.63739(7) 0.19082(5) 0.01535(16) Uani 1 1 d . A .
C9 C 0.16505(5) 0.73849(6) 0.19116(5) 0.01376(16) Uani 1 1 d . A .
C10 C 0.13896(6) 0.81969(7) 0.21656(5) 0.01633(17) Uani 1 1 d . . .
C11 C 0.13791(6) 0.89792(7) 0.17792(6) 0.0211(2) Uani 1 1 d . A .
H11 H 0.1199 0.9533 0.1942 0.025 Uiso 1 1 calc R . .
C12 C 0.16267(7) 0.89577(7) 0.11635(6) 0.0224(2) Uani 1 1 d . . .
H12 H 0.1619 0.9496 0.0907 0.027 Uiso 1 1 calc R A .
C13 C 0.18869(6) 0.81539(7) 0.09173(6) 0.02013(19) Uani 1 1 d . A .
H13 H 0.2058 0.8149 0.0494 0.024 Uiso 1 1 calc R . .
C14 C 0.19019(6) 0.73552(7) 0.12799(5) 0.01572(17) Uani 1 1 d . . .
C15 C 0.05600(6) 0.60556(8) 0.37705(5) 0.01918(18) Uani 1 1 d . . .
H15 H 0.1122 0.6075 0.3683 0.023 Uiso 1 1 calc R A .
C16 C 0.04603(8) 0.67812(10) 0.42881(6) 0.0312(3) Uani 1 1 d . A .
H16A H 0.0549 0.7380 0.4106 0.047 Uiso 1 1 calc R . .
H16B H 0.0846 0.6678 0.4687 0.047 Uiso 1 1 calc R . .
H16C H -0.0078 0.6750 0.4403 0.047 Uiso 1 1 calc R . .
C17 C 0.04083(8) 0.51171(9) 0.40430(7) 0.0295(2) Uani 1 1 d . A .
H17A H -0.0139 0.5082 0.4136 0.044 Uiso 1 1 calc R . .
H17B H 0.0775 0.5012 0.4453 0.044 Uiso 1 1 calc R . .
H17C H 0.0492 0.4656 0.3714 0.044 Uiso 1 1 calc R . .
C18 C 0.00240(6) 0.63281(7) 0.12233(5) 0.01663(17) Uani 1 1 d . . .
H18 H 0.0610 0.6226 0.1278 0.020 Uiso 1 1 calc R A .
C19 C -0.03796(7) 0.55326(8) 0.08259(6) 0.0223(2) Uani 1 1 d . A .
H19A H -0.0221 0.4965 0.1056 0.034 Uiso 1 1 calc R . .
H19B H -0.0219 0.5523 0.0383 0.034 Uiso 1 1 calc R . .
H19C H -0.0957 0.5601 0.0785 0.034 Uiso 1 1 calc R . .
C20 C -0.01557(7) 0.72145(8) 0.08416(6) 0.0241(2) Uani 1 1 d . A .
H20A H -0.0729 0.7325 0.0776 0.036 Uiso 1 1 calc R . .
H20B H 0.0030 0.7171 0.0409 0.036 Uiso 1 1 calc R . .
H20C H 0.0117 0.7715 0.1095 0.036 Uiso 1 1 calc R . .
C21 C 0.11450(6) 0.82648(7) 0.28496(6) 0.01890(18) Uani 1 1 d . A .
H21 H 0.1181 0.7646 0.3050 0.023 Uiso 1 1 calc R . .
C22 C 0.17103(7) 0.88859(8) 0.33004(6) 0.0258(2) Uani 1 1 d . . .
H22A H 0.2254 0.8658 0.3327 0.039 Uiso 1 1 calc R A .
H22B H 0.1556 0.8896 0.3746 0.039 Uiso 1 1 calc R . .
H22C H 0.1682 0.9500 0.3117 0.039 Uiso 1 1 calc R . .
C23 C 0.02848(7) 0.85894(8) 0.28127(7) 0.0255(2) Uani 1 1 d . . .
H23A H 0.0242 0.9212 0.2645 0.038 Uiso 1 1 calc R A .
H23B H 0.0127 0.8569 0.3256 0.038 Uiso 1 1 calc R . .
H23C H -0.0064 0.8195 0.2513 0.038 Uiso 1 1 calc R . .
C24 C 0.21751(6) 0.64823(7) 0.09861(5) 0.01824(18) Uani 1 1 d . A .
H24 H 0.2000 0.5968 0.1249 0.022 Uiso 1 1 calc R . .
C25 C 0.17997(8) 0.63462(8) 0.02624(6) 0.0259(2) Uani 1 1 d . . .
H25A H 0.1221 0.6383 0.0230 0.039 Uiso 1 1 calc R A .
H25B H 0.1949 0.5751 0.0109 0.039 Uiso 1 1 calc R . .
H25C H 0.1989 0.6818 -0.0014 0.039 Uiso 1 1 calc R . .
C26 C 0.30806(7) 0.64390(9) 0.10471(7) 0.0272(2) Uani 1 1 d . . .
H26A H 0.3271 0.6933 0.0791 0.041 Uiso 1 1 calc R A .
H26B H 0.3238 0.5858 0.0875 0.041 Uiso 1 1 calc R . .
H26C H 0.3312 0.6498 0.1515 0.041 Uiso 1 1 calc R . .
O31 O 0.25309(4) 0.37852(5) 0.24654(4) 0.01705(14) Uani 1 1 d . A .
C31 C 0.31983(5) 0.34950(6) 0.23212(5) 0.01325(15) Uani 1 1 d . . .
O32 O 0.37574(4) 0.48673(5) 0.26944(4) 0.01740(14) Uani 1 1 d . A .
C32 C 0.38785(5) 0.40751(6) 0.24743(5) 0.01332(15) Uani 1 1 d . A .
C33 C 0.47210(5) 0.37963(6) 0.24734(5) 0.01371(16) Uani 1 1 d . . .
C34 C 0.50360(6) 0.35916(7) 0.18906(5) 0.01619(17) Uani 1 1 d . A .
C35 C 0.58421(6) 0.33761(8) 0.19385(6) 0.0224(2) Uani 1 1 d . . .
H35 H 0.6060 0.3240 0.1546 0.027 Uiso 1 1 calc R A .
C36 C 0.63288(6) 0.33569(9) 0.25443(6) 0.0248(2) Uani 1 1 d . A .
H36 H 0.6874 0.3207 0.2567 0.030 Uiso 1 1 calc R . .
C37 C 0.60140(6) 0.35580(8) 0.31165(6) 0.0213(2) Uani 1 1 d . . .
H37 H 0.6349 0.3544 0.3532 0.026 Uiso 1 1 calc R A .
C38 C 0.52159(6) 0.37808(7) 0.30963(5) 0.01611(17) Uani 1 1 d . A .
C39 C 0.31512(5) 0.26259(6) 0.19510(5) 0.01445(16) Uani 1 1 d . A .
C40 C 0.34823(6) 0.18212(7) 0.22345(5) 0.01719(17) Uani 1 1 d . . .
C41 C 0.33358(7) 0.10153(7) 0.18768(6) 0.0228(2) Uani 1 1 d . A .
H41 H 0.3557 0.0465 0.2060 0.027 Uiso 1 1 calc R . .
C42 C 0.28732(7) 0.10106(8) 0.12605(7) 0.0254(2) Uani 1 1 d . . .
H42 H 0.2775 0.0457 0.1026 0.031 Uiso 1 1 calc R A .
C43 C 0.25509(7) 0.18083(8) 0.09827(6) 0.0228(2) Uani 1 1 d . A .
H43 H 0.2236 0.1796 0.0558 0.027 Uiso 1 1 calc R . .
C44 C 0.26818(6) 0.26282(7) 0.13179(5) 0.01732(17) Uani 1 1 d . . .
C45 C 0.45468(6) 0.36211(7) 0.12062(5) 0.01846(18) Uani 1 1 d . . .
H45 H 0.3983 0.3743 0.1263 0.022 Uiso 1 1 calc R A .
C46 C 0.48196(8) 0.43863(9) 0.07843(6) 0.0288(2) Uani 1 1 d . A .
H46A H 0.4778 0.4966 0.1010 0.043 Uiso 1 1 calc R . .
H46B H 0.4483 0.4399 0.0351 0.043 Uiso 1 1 calc R . .
H46C H 0.5372 0.4283 0.0722 0.043 Uiso 1 1 calc R . .
C47 C 0.45724(8) 0.27101(9) 0.08494(6) 0.0276(2) Uani 1 1 d . A .
H47A H 0.5119 0.2577 0.0784 0.041 Uiso 1 1 calc R . .
H47B H 0.4234 0.2739 0.0418 0.041 Uiso 1 1 calc R . .
H47C H 0.4380 0.2232 0.1119 0.041 Uiso 1 1 calc R . .
C48 C 0.49122(6) 0.40067(7) 0.37436(5) 0.01867(18) Uani 1 1 d . . .
H48 H 0.4320 0.4025 0.3652 0.022 Uiso 1 1 calc R A .
C49 C 0.51491(8) 0.33002(9) 0.42850(6) 0.0297(2) Uani 1 1 d . A .
H49A H 0.4960 0.2703 0.4123 0.045 Uiso 1 1 calc R . .
H49B H 0.4911 0.3457 0.4680 0.045 Uiso 1 1 calc R . .
H49C H 0.5728 0.3288 0.4398 0.045 Uiso 1 1 calc R . .
C50 C 0.52026(8) 0.49436(8) 0.39879(6) 0.0271(2) Uani 1 1 d . A .
H50A H 0.5783 0.4941 0.4087 0.041 Uiso 1 1 calc R . .
H50B H 0.4978 0.5096 0.4390 0.041 Uiso 1 1 calc R . .
H50C H 0.5033 0.5393 0.3643 0.041 Uiso 1 1 calc R . .
C51 C 0.39653(6) 0.17875(7) 0.29210(6) 0.01954(19) Uani 1 1 d . A .
H51 H 0.4020 0.2420 0.3095 0.023 Uiso 1 1 calc R . .
C52 C 0.47998(7) 0.14179(8) 0.28945(7) 0.0269(2) Uani 1 1 d . . .
H52A H 0.4763 0.0791 0.2735 0.040 Uiso 1 1 calc R A .
H52B H 0.5108 0.1437 0.3339 0.040 Uiso 1 1 calc R . .
H52C H 0.5062 0.1789 0.2592 0.040 Uiso 1 1 calc R . .
C53 C 0.35409(8) 0.12298(9) 0.33972(7) 0.0303(3) Uani 1 1 d . . .
H53A H 0.3016 0.1490 0.3417 0.045 Uiso 1 1 calc R A .
H53B H 0.3853 0.1239 0.3841 0.045 Uiso 1 1 calc R . .
H53C H 0.3482 0.0604 0.3238 0.045 Uiso 1 1 calc R . .
C54 C 0.23239(6) 0.34942(8) 0.09977(6) 0.02078(19) Uani 1 1 d . A .
H54 H 0.2607 0.4014 0.1241 0.025 Uiso 1 1 calc R . .
C55 C 0.14429(7) 0.35794(9) 0.10673(7) 0.0300(3) Uani 1 1 d . . .
H55A H 0.1145 0.3089 0.0822 0.045 Uiso 1 1 calc R A .
H55B H 0.1241 0.4163 0.0888 0.045 Uiso 1 1 calc R . .
H55C H 0.1380 0.3541 0.1537 0.045 Uiso 1 1 calc R . .
C56 C 0.24366(8) 0.35776(10) 0.02676(6) 0.0300(2) Uani 1 1 d . . .
H56A H 0.2998 0.3495 0.0227 0.045 Uiso 1 1 calc R A .
H56B H 0.2263 0.4178 0.0102 0.045 Uiso 1 1 calc R . .
H56C H 0.2120 0.3113 0.0007 0.045 Uiso 1 1 calc R . .
C61 C 0.28458(13) 0.67702(16) 0.41590(11) 0.0375(4) Uani 0.6948(15) 1 d PD A 1
H61A H 0.3166 0.7299 0.4317 0.056 Uiso 0.6948(15) 1 calc PR A 1
H61B H 0.2520 0.6588 0.4495 0.056 Uiso 0.6948(15) 1 calc PR A 1
H61C H 0.2501 0.6923 0.3746 0.056 Uiso 0.6948(15) 1 calc PR A 1
C62 C 0.33791(12) 0.60106(18) 0.40350(10) 0.0352(4) Uani 0.6948(15) 1 d PD A 1
H62A H 0.3701 0.6196 0.3691 0.042 Uiso 0.6948(15) 1 calc PR A 1
H62B H 0.3747 0.5884 0.4447 0.042 Uiso 0.6948(15) 1 calc PR A 1
O63 O 0.29492(8) 0.51881(10) 0.38207(6) 0.0272(2) Uani 0.6948(15) 1 d PD A 1
C64 C 0.26596(19) 0.46802(19) 0.43287(11) 0.0485(6) Uani 0.6948(15) 1 d PD A 1
H64A H 0.2240 0.5025 0.4507 0.058 Uiso 0.6948(15) 1 calc PR A 1
H64B H 0.3095 0.4563 0.4696 0.058 Uiso 0.6948(15) 1 calc PR A 1
C65 C 0.2332(2) 0.38034(19) 0.40395(17) 0.0522(7) Uani 0.6948(15) 1 d PD A 1
H65A H 0.2066 0.3483 0.4367 0.078 Uiso 0.6948(15) 1 calc PR A 1
H65B H 0.2765 0.3429 0.3921 0.078 Uiso 0.6948(15) 1 calc PR A 1
H65C H 0.1949 0.3924 0.3641 0.078 Uiso 0.6948(15) 1 calc PR A 1
C61X C 0.3159(4) 0.6359(4) 0.4085(3) 0.0375(4) Uani 0.3052(15) 1 d PD A 2
H61D H 0.3491 0.6713 0.4425 0.056 Uiso 0.3052(15) 1 calc PR A 2
H61E H 0.2654 0.6674 0.3954 0.056 Uiso 0.3052(15) 1 calc PR A 2
H61F H 0.3433 0.6287 0.3698 0.056 Uiso 0.3052(15) 1 calc PR A 2
C62X C 0.3003(2) 0.5450(3) 0.4358(2) 0.0352(4) Uani 0.3052(15) 1 d PD A 2
H62C H 0.3512 0.5154 0.4532 0.042 Uiso 0.3052(15) 1 calc PR A 2
H62D H 0.2691 0.5518 0.4730 0.042 Uiso 0.3052(15) 1 calc PR A 2
O63X O 0.2575(2) 0.4901(2) 0.38514(14) 0.0272(2) Uani 0.3052(15) 1 d PD A 2
C64X C 0.2268(5) 0.4070(4) 0.4078(4) 0.0485(6) Uani 0.3052(15) 1 d PD A 2
H64C H 0.1829 0.3854 0.3743 0.058 Uiso 0.3052(15) 1 calc PR A 2
H64D H 0.2050 0.4185 0.4495 0.058 Uiso 0.3052(15) 1 calc PR A 2
C65X C 0.2889(4) 0.3349(4) 0.4198(3) 0.0522(7) Uani 0.3052(15) 1 d PD A 2
H65D H 0.2658 0.2802 0.4363 0.078 Uiso 0.3052(15) 1 calc PR A 2
H65E H 0.3327 0.3561 0.4527 0.078 Uiso 0.3052(15) 1 calc PR A 2
H65F H 0.3089 0.3211 0.3781 0.078 Uiso 0.3052(15) 1 calc PR A 2

loop_
_atom_site_aniso_label
_atom_site_aniso_U_11
_atom_site_aniso_U_22
_atom_site_aniso_U_33
_atom_site_aniso_U_23
_atom_site_aniso_U_13
_atom_site_aniso_U_12
Zn1 0.01417(6) 0.01276(5) 0.01550(6) -0.00056(4) 0.00101(4) 0.00396(4)
O1 0.0101(3) 0.0153(3) 0.0219(3) 0.0011(3) 0.0014(2) 0.0023(2)
O2 0.0165(3) 0.0137(3) 0.0234(4) 0.0026(3) 0.0067(3) 0.0034(2)
C1 0.0111(4) 0.0115(4) 0.0168(4) -0.0012(3) 0.0019(3) 0.0017(3)
C2 0.0118(4) 0.0126(4) 0.0157(4) -0.0016(3) 0.0028(3) 0.0011(3)
C3 0.0107(4) 0.0128(4) 0.0183(4) -0.0024(3) 0.0031(3) 0.0002(3)
C4 0.0129(4) 0.0171(4) 0.0181(4) -0.0048(3) 0.0031(3) -0.0018(3)
C5 0.0136(4) 0.0259(5) 0.0223(5) -0.0067(4) 0.0059(3) -0.0007(4)
C6 0.0110(4) 0.0287(5) 0.0279(5) -0.0053(4) 0.0036(4) 0.0012(4)
C7 0.0115(4) 0.0243(5) 0.0238(5) -0.0022(4) 0.0007(3) 0.0015(3)
C8 0.0120(4) 0.0147(4) 0.0191(4) -0.0013(3) 0.0016(3) -0.0002(3)
C9 0.0099(4) 0.0117(4) 0.0191(4) 0.0009(3) 0.0001(3) 0.0000(3)
C10 0.0122(4) 0.0130(4) 0.0229(5) -0.0010(3) -0.0003(3) 0.0008(3)
C11 0.0184(4) 0.0125(4) 0.0309(5) 0.0010(4) -0.0009(4) 0.0004(3)
C12 0.0202(5) 0.0160(4) 0.0296(5) 0.0065(4) -0.0013(4) -0.0026(4)
C13 0.0168(4) 0.0205(4) 0.0226(5) 0.0044(4) 0.0009(4) -0.0028(3)
C14 0.0112(4) 0.0161(4) 0.0193(4) 0.0010(3) 0.0004(3) -0.0010(3)
C15 0.0147(4) 0.0255(5) 0.0173(4) -0.0050(4) 0.0022(3) -0.0010(3)
C16 0.0274(6) 0.0411(7) 0.0239(5) -0.0151(5) 0.0000(4) 0.0028(5)
C17 0.0304(6) 0.0337(6) 0.0235(5) 0.0052(5) 0.0009(4) -0.0058(5)
C18 0.0140(4) 0.0182(4) 0.0175(4) 0.0012(3) 0.0017(3) -0.0010(3)
C19 0.0236(5) 0.0232(5) 0.0199(5) -0.0033(4) 0.0022(4) -0.0034(4)
C20 0.0208(5) 0.0235(5) 0.0266(5) 0.0081(4) -0.0010(4) -0.0017(4)
C21 0.0167(4) 0.0145(4) 0.0254(5) -0.0040(4) 0.0028(4) 0.0019(3)
C22 0.0231(5) 0.0245(5) 0.0289(6) -0.0085(4) 0.0009(4) -0.0005(4)
C23 0.0183(5) 0.0212(5) 0.0377(6) -0.0066(4) 0.0062(4) 0.0037(4)
C24 0.0167(4) 0.0188(4) 0.0194(4) -0.0008(3) 0.0034(3) 0.0003(3)
C25 0.0306(6) 0.0264(5) 0.0202(5) -0.0025(4) 0.0025(4) -0.0008(4)
C26 0.0185(5) 0.0311(6) 0.0330(6) -0.0048(5) 0.0077(4) 0.0027(4)
O31 0.0104(3) 0.0158(3) 0.0252(4) -0.0038(3) 0.0033(3) 0.0018(2)
C31 0.0107(4) 0.0119(4) 0.0170(4) -0.0004(3) 0.0013(3) 0.0009(3)
O32 0.0144(3) 0.0129(3) 0.0239(4) -0.0027(3) -0.0005(3) 0.0017(2)
C32 0.0110(4) 0.0126(4) 0.0160(4) 0.0005(3) 0.0010(3) 0.0008(3)
C33 0.0103(4) 0.0128(4) 0.0179(4) 0.0016(3) 0.0017(3) 0.0002(3)
C34 0.0135(4) 0.0158(4) 0.0198(4) 0.0007(3) 0.0043(3) -0.0002(3)
C35 0.0148(4) 0.0269(5) 0.0268(5) 0.0002(4) 0.0078(4) 0.0023(4)
C36 0.0116(4) 0.0310(6) 0.0323(6) 0.0042(5) 0.0050(4) 0.0042(4)
C37 0.0122(4) 0.0262(5) 0.0247(5) 0.0059(4) 0.0004(3) 0.0014(4)
C38 0.0119(4) 0.0174(4) 0.0186(4) 0.0034(3) 0.0011(3) -0.0004(3)
C39 0.0108(4) 0.0121(4) 0.0209(4) -0.0025(3) 0.0039(3) -0.0006(3)
C40 0.0134(4) 0.0129(4) 0.0263(5) -0.0008(3) 0.0062(3) 0.0003(3)
C41 0.0194(5) 0.0131(4) 0.0371(6) -0.0035(4) 0.0079(4) -0.0001(3)
C42 0.0226(5) 0.0182(5) 0.0367(6) -0.0112(4) 0.0082(4) -0.0050(4)
C43 0.0181(5) 0.0233(5) 0.0270(5) -0.0093(4) 0.0032(4) -0.0045(4)
C44 0.0130(4) 0.0175(4) 0.0215(4) -0.0031(3) 0.0027(3) -0.0017(3)
C45 0.0177(4) 0.0205(4) 0.0176(4) -0.0020(3) 0.0041(3) -0.0014(3)
C46 0.0315(6) 0.0326(6) 0.0222(5) 0.0053(4) 0.0033(4) -0.0082(5)
C47 0.0258(5) 0.0287(6) 0.0297(6) -0.0117(5) 0.0080(4) -0.0019(4)
C48 0.0146(4) 0.0240(5) 0.0172(4) 0.0034(4) 0.0015(3) -0.0003(3)
C49 0.0334(6) 0.0332(6) 0.0221(5) 0.0103(5) 0.0029(4) 0.0030(5)
C50 0.0298(6) 0.0292(6) 0.0226(5) -0.0032(4) 0.0045(4) -0.0050(4)
C51 0.0165(4) 0.0150(4) 0.0272(5) 0.0035(4) 0.0035(4) 0.0022(3)
C52 0.0175(5) 0.0219(5) 0.0408(7) 0.0048(5) 0.0031(4) 0.0061(4)
C53 0.0262(6) 0.0313(6) 0.0337(6) 0.0105(5) 0.0061(5) -0.0019(5)
C54 0.0171(4) 0.0217(5) 0.0221(5) -0.0004(4) -0.0020(4) -0.0012(4)
C55 0.0162(5) 0.0336(6) 0.0387(7) 0.0027(5) -0.0014(4) 0.0021(4)
C56 0.0307(6) 0.0353(6) 0.0221(5) 0.0019(5) -0.0031(4) -0.0023(5)
C61 0.0319(10) 0.0432(11) 0.0383(10) -0.0116(8) 0.0085(8) -0.0007(8)
C62 0.0202(7) 0.0552(12) 0.0289(8) -0.0198(8) -0.0005(6) 0.0007(7)
O63 0.0246(6) 0.0387(7) 0.0179(5) -0.0044(4) 0.0019(5) 0.0010(5)
C64 0.0744(17) 0.0525(13) 0.0196(8) 0.0072(8) 0.0108(9) 0.0049(12)
C65 0.0791(19) 0.0456(14) 0.0360(12) 0.0143(12) 0.0226(12) -0.0025(13)
C61X 0.0319(10) 0.0432(11) 0.0383(10) -0.0116(8) 0.0085(8) -0.0007(8)
C62X 0.0202(7) 0.0552(12) 0.0289(8) -0.0198(8) -0.0005(6) 0.0007(7)
O63X 0.0246(6) 0.0387(7) 0.0179(5) -0.0044(4) 0.0019(5) 0.0010(5)
C64X 0.0744(17) 0.0525(13) 0.0196(8) 0.0072(8) 0.0108(9) 0.0049(12)
C65X 0.0791(19) 0.0456(14) 0.0360(12) 0.0143(12) 0.0226(12) -0.0025(13)

loop_
_atom_type_symbol
_atom_type_description
_atom_type_scat_dispersion_real
_atom_type_scat_dispersion_imag
_atom_type_scat_source
C C 0.0033 0.0016 'International Tables Vol C Tables 4.2.6.8 and 6.1.1.4'
H H 0.0000 0.0000 'International Tables Vol C Tables 4.2.6.8 and 6.1.1.4'
O O 0.0106 0.0060 'International Tables Vol C Tables 4.2.6.8 and 6.1.1.4'
Zn Zn 0.2839 1.4301 'International Tables Vol C Tables 4.2.6.8 and 6.1.1.4'

loop_
_geom_angle_atom_site_label_1
_geom_angle_atom_site_label_2
_geom_angle_atom_site_label_3
_geom_angle
_geom_angle_site_symmetry_1
_geom_angle_site_symmetry_3
_geom_angle_publ_flag
O1 Zn1 O31 138.44(3) . . ?
O1 Zn1 O2 81.12(3) . . ?
O31 Zn1 O2 94.92(3) . . ?
O1 Zn1 O32 96.04(3) . . ?
O31 Zn1 O32 81.15(3) . . ?
O2 Zn1 O32 170.50(3) . . ?
O1 Zn1 O63 105.00(5) . . ?
O31 Zn1 O63 116.28(5) . . ?
O2 Zn1 O63 101.19(4) . . ?
O32 Zn1 O63 88.29(4) . . ?
O1 Zn1 O63X 115.89(9) . . ?
O31 Zn1 O63X 104.81(9) . . ?
O2 Zn1 O63X 85.00(9) . . ?
O32 Zn1 O63X 104.34(9) . . ?
O63 Zn1 O63X 21.08(9) . . ?
C1 O1 Zn1 112.92(6) . . ?
C2 O2 Zn1 111.27(6) . . ?
O1 C1 C2 117.65(8) . . ?
O1 C1 C9 114.49(8) . . ?
C2 C1 C9 127.55(8) . . ?
O2 C2 C1 116.68(8) . . ?
O2 C2 C3 117.27(8) . . ?
C1 C2 C3 125.69(8) . . ?
C8 C3 C4 120.05(9) . . ?
C8 C3 C2 122.95(9) . . ?
C4 C3 C2 116.94(8) . . ?
C5 C4 C3 118.84(9) . . ?
C5 C4 C15 118.36(9) . . ?
C3 C4 C15 122.80(9) . . ?
C6 C5 C4 121.53(10) . . ?
C7 C6 C5 119.32(10) . . ?
C6 C7 C8 121.43(10) . . ?
C7 C8 C3 118.82(9) . . ?
C7 C8 C18 117.86(9) . . ?
C3 C8 C18 123.28(9) . . ?
C10 C9 C14 121.03(9) . . ?
C10 C9 C1 122.37(9) . . ?
C14 C9 C1 116.28(8) . . ?
C11 C10 C9 118.58(10) . . ?
C11 C10 C21 118.72(9) . . ?
C9 C10 C21 122.66(9) . . ?
C12 C11 C10 120.80(10) . . ?
C11 C12 C13 120.27(10) . . ?
C12 C13 C14 121.14(10) . . ?
C13 C14 C9 118.17(9) . . ?
C13 C14 C24 119.56(9) . . ?
C9 C14 C24 122.27(9) . . ?
C4 C15 C17 110.86(9) . . ?
C4 C15 C16 111.99(9) . . ?
C17 C15 C16 110.10(10) . . ?
C8 C18 C20 111.59(9) . . ?
C8 C18 C19 111.00(8) . . ?
C20 C18 C19 110.29(9) . . ?
C10 C21 C23 111.37(9) . . ?
C10 C21 C22 110.94(9) . . ?
C23 C21 C22 110.76(9) . . ?
C14 C24 C26 111.42(9) . . ?
C14 C24 C25 112.37(9) . . ?
C26 C24 C25 110.33(10) . . ?
C31 O31 Zn1 113.13(6) . . ?
O31 C31 C32 117.51(8) . . ?
O31 C31 C39 114.78(8) . . ?
C32 C31 C39 127.41(8) . . ?
C32 O32 Zn1 110.95(6) . . ?
O32 C32 C31 117.05(8) . . ?
O32 C32 C33 117.14(8) . . ?
C31 C32 C33 125.40(8) . . ?
C34 C33 C38 120.14(9) . . ?
C34 C33 C32 123.06(9) . . ?
C38 C33 C32 116.74(9) . . ?
C35 C34 C33 118.79(9) . . ?
C35 C34 C45 118.24(9) . . ?
C33 C34 C45 122.94(9) . . ?
C36 C35 C34 121.46(10) . . ?
C35 C36 C37 119.43(10) . . ?
C36 C37 C38 121.44(10) . . ?
C37 C38 C33 118.75(10) . . ?
C37 C38 C48 118.64(9) . . ?
C33 C38 C48 122.61(9) . . ?
C40 C39 C44 121.13(9) . . ?
C40 C39 C31 122.32(9) . . ?
C44 C39 C31 116.24(8) . . ?
C41 C40 C39 118.42(10) . . ?
C41 C40 C51 118.94(9) . . ?
C39 C40 C51 122.60(9) . . ?
C42 C41 C40 120.82(10) . . ?
C41 C42 C43 120.43(10) . . ?
C42 C43 C44 120.93(11) . . ?
C43 C44 C39 118.27(10) . . ?
C43 C44 C54 119.70(10) . . ?
C39 C44 C54 122.03(9) . . ?
C34 C45 C46 111.44(9) . . ?
C34 C45 C47 111.13(9) . . ?
C46 C45 C47 110.50(10) . . ?
C38 C48 C50 110.24(9) . . ?
C38 C48 C49 112.80(9) . . ?
C50 C48 C49 110.15(10) . . ?
C40 C51 C52 111.18(10) . . ?
C40 C51 C53 111.01(9) . . ?
C52 C51 C53 110.88(9) . . ?
C44 C54 C56 112.62(10) . . ?
C44 C54 C55 111.45(10) . . ?
C56 C54 C55 110.22(10) . . ?
O63 C62 C61 112.86(16) . . ?
C64 O63 C62 115.82(16) . . ?
C64 O63 Zn1 125.51(14) . . ?
C62 O63 Zn1 116.91(12) . . ?
O63 C64 C65 108.6(2) . . ?
O63X C62X C61X 110.0(4) . . ?
C62X O63X C64X 115.1(4) . . ?
C62X O63X Zn1 126.1(3) . . ?
C64X O63X Zn1 117.1(4) . . ?
O63X C64X C65X 112.3(6) . . ?

loop_
_geom_bond_atom_site_label_1
_geom_bond_atom_site_label_2
_geom_bond_distance
_geom_bond_site_symmetry_2
_geom_bond_publ_flag
Zn1 O1 1.9705(7) . ?
Zn1 O31 1.9712(7) . ?
Zn1 O2 2.0511(8) . ?
Zn1 O32 2.0542(8) . ?
Zn1 O63 2.0825(13) . ?
Zn1 O63X 2.143(3) . ?
O1 C1 1.2903(11) . ?
O2 C2 1.2808(12) . ?
C1 C2 1.4401(13) . ?
C1 C9 1.4880(13) . ?
C2 C3 1.4937(13) . ?
C3 C8 1.4080(14) . ?
C3 C4 1.4161(14) . ?
C4 C5 1.3919(14) . ?
C4 C15 1.5217(15) . ?
C5 C6 1.3869(16) . ?
C6 C7 1.3831(16) . ?
C7 C8 1.4003(14) . ?
C8 C18 1.5147(14) . ?
C9 C10 1.4043(13) . ?
C9 C14 1.4146(14) . ?
C10 C11 1.3973(14) . ?
C10 C21 1.5146(16) . ?
C11 C12 1.3805(17) . ?
C12 C13 1.3871(16) . ?
C13 C14 1.3907(14) . ?
C14 C24 1.5231(14) . ?
C15 C17 1.5298(17) . ?
C15 C16 1.5307(16) . ?
C18 C20 1.5315(15) . ?
C18 C19 1.5326(15) . ?
C21 C23 1.5333(15) . ?
C21 C22 1.5351(15) . ?
C24 C26 1.5310(16) . ?
C24 C25 1.5326(16) . ?
O31 C31 1.2884(11) . ?
C31 C32 1.4389(13) . ?
C31 C39 1.4859(13) . ?
O32 C32 1.2810(11) . ?
C32 C33 1.4936(13) . ?
C33 C34 1.4051(14) . ?
C33 C38 1.4179(13) . ?
C34 C35 1.3993(14) . ?
C34 C45 1.5174(15) . ?
C35 C36 1.3835(17) . ?
C36 C37 1.3842(17) . ?
C37 C38 1.3938(14) . ?
C38 C48 1.5218(15) . ?
C39 C40 1.4042(14) . ?
C39 C44 1.4152(14) . ?
C40 C41 1.3996(14) . ?
C40 C51 1.5168(16) . ?
C41 C42 1.3820(18) . ?
C42 C43 1.3861(17) . ?
C43 C44 1.3929(14) . ?
C44 C54 1.5231(15) . ?
C45 C46 1.5329(16) . ?
C45 C47 1.5338(16) . ?
C48 C50 1.5292(16) . ?
C48 C49 1.5297(16) . ?
C51 C52 1.5313(15) . ?
C51 C53 1.5319(16) . ?
C54 C56 1.5320(17) . ?
C54 C55 1.5333(17) . ?
C61 C62 1.489(3) . ?
C62 O63 1.453(3) . ?
O63 C64 1.423(3) . ?
C64 C65 1.498(4) . ?
C61X C62X 1.493(6) . ?
C62X O63X 1.427(5) . ?
O63X C64X 1.438(7) . ?
C64X C65X 1.497(7) . ?
